data_4513418
loop_
_publ_author_name
'Li, Ai-Yan'
'Xu, Lin-Lin'
'Chen, Jia-Mei'
'Lu, Tong-Bu'

_publ_section_title
;
 Solubility and Dissolution Rate Enhancement of Triamterene by a
 Cocrystallization Method
;
_journal_issue 8
_journal_name_full 'Crystal Growth &amp; Design'
_journal_page_first 3785
_journal_paper_doi 10.1021/acs.cgd.5b00439
_journal_volume 15
_journal_year 2015
_chemical_formula_sum 'C19 H18 N8 O4 S'
_chemical_formula_weight 454.47
_chemical_name_systematic
; 
 ? 
;
_space_group_IT_number 2
_symmetry_cell_setting triclinic
_symmetry_space_group_name_Hall '-P 1'
_symmetry_space_group_name_H-M 'P -1'
_atom_sites_solution_hydrogens geom
_atom_sites_solution_primary direct
_atom_sites_solution_secondary difmap
_audit_creation_method SHELXL-97
_cell_angle_alpha 78.261(10)
_cell_angle_beta 89.201(10)
_cell_angle_gamma 86.338(9)
_cell_formula_units_Z 2
_cell_length_a 6.7826(7)
_cell_length_b 8.4877(9)
_cell_length_c 17.628(2)
_cell_measurement_reflns_used 1498
_cell_measurement_temperature 293(2)
_cell_measurement_theta_max 65.2798
_cell_measurement_theta_min 5.1211
_cell_volume 991.57(19)
_computing_cell_refinement
;
CrysAlisPro, Agilent Technologies,
Version 1.171.36.20 (release 27-06-2012 CrysAlis171 .NET)
(compiled Jul 11 2012,15:38:31)
;
_computing_data_collection
;
CrysAlisPro, Agilent Technologies,
Version 1.171.36.20 (release 27-06-2012 CrysAlis171 .NET)
(compiled Jul 11 2012,15:38:31)
;
_computing_data_reduction
;
CrysAlisPro, Agilent Technologies,
Version 1.171.36.20 (release 27-06-2012 CrysAlis171 .NET)
(compiled Jul 11 2012,15:38:31)
;
_computing_structure_refinement 'SHELXL-97 (Sheldrick, 1997)'
_computing_structure_solution 'SHELXS-97 (Sheldrick, 1990)'
_diffrn_ambient_temperature 293(2)
_diffrn_detector_area_resol_mean 10.5058
_diffrn_measured_fraction_theta_full 0.972
_diffrn_measured_fraction_theta_max 0.972
_diffrn_measurement_device_type 'Xcalibur, Atlas, Gemini ultra'
_diffrn_measurement_method '\w scans'
_diffrn_radiation_monochromator graphite
_diffrn_radiation_source 'fine-focus sealed tube'
_diffrn_radiation_type CuK\a
_diffrn_radiation_wavelength 1.54178
_diffrn_reflns_av_R_equivalents 0.0511
_diffrn_reflns_av_sigmaI/netI 0.0699
_diffrn_reflns_limit_h_max 7
_diffrn_reflns_limit_h_min -7
_diffrn_reflns_limit_k_max 9
_diffrn_reflns_limit_k_min -7
_diffrn_reflns_limit_l_max 19
_diffrn_reflns_limit_l_min -20
_diffrn_reflns_number 5296
_diffrn_reflns_theta_full 62.99
_diffrn_reflns_theta_max 62.99
_diffrn_reflns_theta_min 5.13
_exptl_absorpt_coefficient_mu 1.874
_exptl_absorpt_correction_T_max 1.00000
_exptl_absorpt_correction_T_min 0.90467
_exptl_absorpt_correction_type multi-scan
_exptl_absorpt_process_details
;
CrysAlisPro, Agilent Technologies,
Version 1.171.36.20 (release 27-06-2012 CrysAlis171 .NET)
(compiled Jul 11 2012,15:38:31)
Empirical absorption correction using spherical harmonics,
 implemented in SCALE3 ABSPACK scaling algorithm.
;
_exptl_crystal_colour colourless
_exptl_crystal_density_diffrn 1.522
_exptl_crystal_density_method 'not measured'
_exptl_crystal_description block
_exptl_crystal_F_000 472
_exptl_crystal_size_max 0.3
_exptl_crystal_size_mid 0.2
_exptl_crystal_size_min 0.1
_refine_diff_density_max 0.360
_refine_diff_density_min -0.386
_refine_diff_density_rms 0.072
_refine_ls_extinction_method none
_refine_ls_goodness_of_fit_ref 1.062
_refine_ls_hydrogen_treatment mixed
_refine_ls_matrix_type full
_refine_ls_number_parameters 325
_refine_ls_number_reflns 3104
_refine_ls_number_restraints 0
_refine_ls_restrained_S_all 1.062
_refine_ls_R_factor_all 0.0770
_refine_ls_R_factor_gt 0.0494
_refine_ls_shift/su_max 0.000
_refine_ls_shift/su_mean 0.000
_refine_ls_structure_factor_coef Fsqd
_refine_ls_weighting_details 'calc w=1/[\s^2^(Fo^2^)+(0.0594P)^2^+0.0000P] where P=(Fo^2^+2Fc^2^)/3'
_refine_ls_weighting_scheme calc
_refine_ls_wR_factor_gt 0.1120
_refine_ls_wR_factor_ref 0.1326
_reflns_number_gt 2235
_reflns_number_total 3104
_reflns_threshold_expression >2sigma(I)
_cod_data_source_file cg5b00439_si_003.cif
_cod_data_source_block TA-Saccharin_Salt_Monohydrate
_cod_depositor_comments
;
The following automatic conversions were performed:

'_symmetry_cell_setting' value 'Triclinic' changed to 'triclinic'
according to
/usr/data/users/saulius/crontab/automatic-downloads/rss-feeds/ACS/lib/dictionaries/cif_core.dic
dictionary named 'cif_core.dic' version 2.4.2 from 2011-04-26.

Automatic conversion script
Id: cif_fix_values 3271 2015-04-21 07:52:19Z andrius 

 Adding full bibliography for 4513417--4513418.cif.
;
_cod_original_cell_volume 991.5(2)
_cod_original_sg_symbol_H-M 'P-1   '
_cod_database_code 4513418

loop_
_symmetry_equiv_pos_as_xyz
'x, y, z'
'-x, -y, -z'

loop_
_atom_site_label
_atom_site_type_symbol
_atom_site_fract_x
_atom_site_fract_y
_atom_site_fract_z
_atom_site_U_iso_or_equiv
_atom_site_adp_type
_atom_site_occupancy
_atom_site_symmetry_multiplicity
_atom_site_calc_flag
_atom_site_refinement_flags
N7 N 1.1188(5) -0.0049(3) 0.66100(16) 0.0245(6) Uani 1 1 d .
N1 N 1.0413(4) 0.3507(3) 0.37057(15) 0.0228(6) Uani 1 1 d .
N2 N 0.7579(4) 0.3816(3) 0.48607(15) 0.0248(6) Uani 1 1 d .
N3 N 1.2512(4) 0.0699(3) 0.53961(15) 0.0237(6) Uani 1 1 d .
N4 N 0.9471(4) 0.1925(3) 0.57358(16) 0.0239(6) Uani 1 1 d .
C7 C 0.8822(5) 0.4461(3) 0.35292(18) 0.0208(7) Uani 1 1 d .
C8 C 1.1073(5) 0.0857(3) 0.59047(18) 0.0211(7) Uani 1 1 d .
C9 C 0.9214(5) 0.2833(4) 0.50036(18) 0.0216(7) Uani 1 1 d .
C10 C 1.2344(5) 0.1601(4) 0.46779(18) 0.0233(7) Uani 1 1 d .
C11 C 0.7341(5) 0.4612(4) 0.41220(18) 0.0237(7) Uani 1 1 d .
C13 C 0.9003(5) 0.4426(4) 0.21259(18) 0.0238(7) Uani 1 1 d .
H13 H 0.9441 0.3345 0.2260 0.029 Uiso 1 1 calc R
N6 N 1.3763(5) 0.1475(4) 0.41757(18) 0.0332(7) Uani 1 1 d .
C16 C 1.0632(5) 0.2681(4) 0.44513(18) 0.0220(7) Uani 1 1 d .
C20 C 0.8809(5) 0.5170(4) 0.13490(19) 0.0279(8) Uani 1 1 d .
H20 H 0.9078 0.4579 0.0965 0.033 Uiso 1 1 calc R
N5 N 0.5692(5) 0.5550(4) 0.3964(2) 0.0356(8) Uani 1 1 d .
C23 C 0.7949(5) 0.6928(4) 0.24852(19) 0.0249(7) Uani 1 1 d .
H23 H 0.7640 0.7524 0.2864 0.030 Uiso 1 1 calc R
C24 C 0.8549(5) 0.5289(4) 0.27037(18) 0.0230(7) Uani 1 1 d .
C27 C 0.7812(5) 0.7668(4) 0.17099(19) 0.0272(8) Uani 1 1 d .
H27 H 0.7447 0.8763 0.1569 0.033 Uiso 1 1 calc R
C30 C 0.8218(5) 0.6780(4) 0.11489(19) 0.0288(8) Uani 1 1 d .
H30 H 0.8091 0.7274 0.0629 0.035 Uiso 1 1 calc R
H7B H 1.022(6) -0.004(4) 0.697(2) 0.022(9) Uiso 1 1 d .
H6A H 1.371(6) 0.209(4) 0.367(2) 0.040(11) Uiso 1 1 d .
H5A H 0.544(6) 0.593(4) 0.352(2) 0.029(10) Uiso 1 1 d .
H7A H 1.215(7) -0.069(5) 0.672(2) 0.033(11) Uiso 1 1 d .
H6B H 1.480(7) 0.077(5) 0.432(2) 0.036(10) Uiso 1 1 d .
H5B H 0.483(7) 0.563(5) 0.432(3) 0.042(11) Uiso 1 1 d .
H4A H 0.866(6) 0.211(4) 0.608(2) 0.035(11) Uiso 1 1 d .
S1 S 0.79610(14) -0.07166(9) 0.86255(5) 0.0280(3) Uani 1 1 d .
O1 O 0.7201(4) 0.2550(3) 0.69339(12) 0.0342(6) Uani 1 1 d .
N8 N 0.7851(4) 0.0072(3) 0.77080(15) 0.0279(7) Uani 1 1 d .
O3 O 0.6418(5) -0.1820(3) 0.88226(16) 0.0469(7) Uani 1 1 d .
C17 C 0.7377(5) 0.1666(4) 0.75917(17) 0.0240(7) Uani 1 1 d .
O2 O 0.9926(4) -0.1369(3) 0.88483(14) 0.0392(7) Uani 1 1 d .
C19 C 0.6689(5) 0.3866(4) 0.84035(19) 0.0261(7) Uani 1 1 d .
H19A H 0.6522 0.4702 0.7973 0.031 Uiso 1 1 calc R
C22 C 0.7366(5) 0.1076(4) 0.89625(18) 0.0239(7) Uani 1 1 d .
C25 C 0.7106(5) 0.2305(4) 0.83134(18) 0.0236(7) Uani 1 1 d .
C26 C 0.6524(5) 0.4170(4) 0.9142(2) 0.0298(8) Uani 1 1 d .
H26A H 0.6240 0.5220 0.9210 0.036 Uiso 1 1 calc R
C28 C 0.7203(5) 0.1351(4) 0.97050(19) 0.0290(8) Uani 1 1 d .
H28A H 0.7373 0.0513 1.0134 0.035 Uiso 1 1 calc R
C29 C 0.6775(5) 0.2925(4) 0.9786(2) 0.0322(8) Uani 1 1 d .
H29A H 0.6654 0.3153 1.0280 0.039 Uiso 1 1 calc R
O4 O 1.4564(4) -0.2095(4) 0.73464(16) 0.0387(7) Uani 1 1 d .
H3A H 1.523(10) -0.158(7) 0.755(3) 0.08(2) Uiso 1 1 d .
H4B H 1.415(8) -0.264(6) 0.774(3) 0.067(17) Uiso 1 1 d .

loop_
_atom_site_aniso_label
_atom_site_aniso_U_11
_atom_site_aniso_U_22
_atom_site_aniso_U_33
_atom_site_aniso_U_23
_atom_site_aniso_U_13
_atom_site_aniso_U_12
N7 0.0216(16) 0.0270(15) 0.0222(15) -0.0012(12) 0.0003(13) 0.0062(13)
N1 0.0206(15) 0.0220(13) 0.0248(14) -0.0029(11) 0.0007(11) 0.0006(11)
N2 0.0196(15) 0.0290(14) 0.0244(14) -0.0048(11) -0.0008(12) 0.0060(12)
N3 0.0194(15) 0.0238(14) 0.0265(14) -0.0035(11) -0.0011(12) 0.0028(11)
N4 0.0207(15) 0.0298(15) 0.0204(14) -0.0054(12) 0.0008(12) 0.0047(12)
C7 0.0172(17) 0.0195(15) 0.0263(16) -0.0058(12) 0.0006(13) -0.0011(13)
C8 0.0181(17) 0.0211(15) 0.0253(16) -0.0075(13) -0.0015(13) -0.0003(13)
C9 0.0183(17) 0.0212(15) 0.0253(16) -0.0052(13) -0.0004(13) 0.0004(13)
C10 0.0185(18) 0.0238(16) 0.0263(17) -0.0024(13) -0.0010(14) 0.0001(13)
C11 0.0231(18) 0.0216(16) 0.0251(17) -0.0029(13) -0.0013(14) 0.0037(13)
C13 0.0167(17) 0.0263(16) 0.0277(17) -0.0037(13) 0.0034(13) -0.0033(13)
N6 0.0236(17) 0.0396(17) 0.0295(17) 0.0048(14) 0.0054(13) 0.0118(14)
C16 0.0191(17) 0.0232(16) 0.0235(16) -0.0042(13) 0.0024(13) -0.0025(13)
C20 0.0185(18) 0.041(2) 0.0249(17) -0.0067(15) -0.0001(14) -0.0039(15)
N5 0.0267(18) 0.052(2) 0.0209(16) 0.0034(14) 0.0032(14) 0.0179(15)
C23 0.0188(17) 0.0242(17) 0.0314(18) -0.0053(13) -0.0023(14) -0.0009(13)
C24 0.0150(17) 0.0262(17) 0.0269(17) -0.0030(13) -0.0024(13) -0.0005(13)
C27 0.0183(18) 0.0253(17) 0.0344(19) 0.0038(14) -0.0022(14) -0.0060(14)
C30 0.0195(18) 0.038(2) 0.0245(17) 0.0039(14) -0.0016(14) -0.0052(15)
S1 0.0335(5) 0.0245(4) 0.0265(4) -0.0062(3) -0.0008(4) -0.0019(3)
O1 0.0306(15) 0.0471(14) 0.0207(12) -0.0022(10) -0.0027(10) 0.0156(11)
N8 0.0277(16) 0.0302(15) 0.0268(15) -0.0094(12) -0.0019(12) 0.0025(12)
O3 0.0572(19) 0.0354(14) 0.0525(16) -0.0142(12) 0.0131(14) -0.0214(13)
C17 0.0148(17) 0.0373(19) 0.0195(16) -0.0053(14) -0.0015(13) 0.0012(14)
O2 0.0459(17) 0.0308(13) 0.0388(14) -0.0062(11) -0.0120(12) 0.0135(12)
C19 0.0156(17) 0.0295(18) 0.0317(18) -0.0033(14) 0.0003(14) 0.0006(14)
C22 0.0179(17) 0.0291(17) 0.0247(17) -0.0041(13) 0.0002(13) -0.0057(14)
C25 0.0145(17) 0.0295(18) 0.0259(17) -0.0044(13) 0.0023(13) -0.0002(13)
C26 0.0181(18) 0.0275(18) 0.047(2) -0.0158(16) 0.0042(16) -0.0021(14)
C28 0.032(2) 0.0300(19) 0.0244(17) -0.0040(14) 0.0028(15) -0.0070(15)
C29 0.028(2) 0.041(2) 0.0323(19) -0.0166(16) 0.0028(15) -0.0078(16)
O4 0.0306(16) 0.0524(17) 0.0322(15) -0.0069(14) -0.0057(13) 0.0006(13)

loop_
_atom_type_symbol
_atom_type_description
_atom_type_scat_dispersion_real
_atom_type_scat_dispersion_imag
_atom_type_scat_source
C C 0.0181 0.0091 'International Tables Vol C Tables 4.2.6.8 and 6.1.1.4'
H H 0.0000 0.0000 'International Tables Vol C Tables 4.2.6.8 and 6.1.1.4'
N N 0.0311 0.0180 'International Tables Vol C Tables 4.2.6.8 and 6.1.1.4'
O O 0.0492 0.0322 'International Tables Vol C Tables 4.2.6.8 and 6.1.1.4'
S S 0.3331 0.5567 'International Tables Vol C Tables 4.2.6.8 and 6.1.1.4'

loop_
_geom_angle_atom_site_label_1
_geom_angle_atom_site_label_2
_geom_angle_atom_site_label_3
_geom_angle
C8 N7 H7B 123(2)
C8 N7 H7A 118(3)
H7B N7 H7A 119(3)
C7 N1 C16 118.1(3)
C9 N2 C11 115.6(3)
C8 N3 C10 118.3(3)
C8 N4 C9 120.4(3)
C8 N4 H4A 122(3)
C9 N4 H4A 117(3)
N1 C7 C11 120.0(3)
N1 C7 C24 117.6(3)
C11 C7 C24 122.3(3)
N7 C8 N3 119.2(3)
N7 C8 N4 117.6(3)
N3 C8 N4 123.2(3)
N2 C9 N4 118.0(3)
N2 C9 C16 123.4(3)
N4 C9 C16 118.6(3)
N6 C10 N3 118.9(3)
N6 C10 C16 120.0(3)
N3 C10 C16 121.1(3)
N5 C11 N2 116.4(3)
N5 C11 C7 121.9(3)
N2 C11 C7 121.7(3)
C20 C13 C24 120.4(3)
C20 C13 H13 119.8
C24 C13 H13 119.8
C10 N6 H6A 122(3)
C10 N6 H6B 119(2)
H6A N6 H6B 119(4)
N1 C16 C9 121.1(3)
N1 C16 C10 120.6(3)
C9 C16 C10 118.3(3)
C30 C20 C13 119.9(3)
C30 C20 H20 120.1
C13 C20 H20 120.1
C11 N5 H5A 118(3)
C11 N5 H5B 121(3)
H5A N5 H5B 120(4)
C27 C23 C24 120.5(3)
C27 C23 H23 119.7
C24 C23 H23 119.7
C13 C24 C23 118.6(3)
C13 C24 C7 118.9(3)
C23 C24 C7 122.5(3)
C30 C27 C23 119.8(3)
C30 C27 H27 120.1
C23 C27 H27 120.1
C27 C30 C20 120.7(3)
C27 C30 H30 119.7
C20 C30 H30 119.7
O2 S1 O3 115.62(16)
O2 S1 N8 111.13(15)
O3 S1 N8 109.33(16)
O2 S1 C22 111.72(16)
O3 S1 C22 110.49(16)
N8 S1 C22 96.99(14)
C17 N8 S1 110.8(2)
O1 C17 N8 123.3(3)
O1 C17 C25 122.3(3)
N8 C17 C25 114.5(3)
C25 C19 C26 119.0(3)
C25 C19 H19A 120.5
C26 C19 H19A 120.5
C28 C22 C25 122.4(3)
C28 C22 S1 130.7(3)
C25 C22 S1 106.9(2)
C19 C25 C22 119.7(3)
C19 C25 C17 129.5(3)
C22 C25 C17 110.8(3)
C19 C26 C29 120.7(3)
C19 C26 H26A 119.7
C29 C26 H26A 119.7
C22 C28 C29 117.3(3)
C22 C28 H28A 121.4
C29 C28 H28A 121.4
C28 C29 C26 121.0(3)
C28 C29 H29A 119.5
C26 C29 H29A 119.5
H3A O4 H4B 96(5)

loop_
_geom_bond_atom_site_label_1
_geom_bond_atom_site_label_2
_geom_bond_distance
N7 C8 1.323(4)
N7 H7B 0.90(4)
N7 H7A 0.83(4)
N1 C7 1.309(4)
N1 C16 1.363(4)
N2 C9 1.339(4)
N2 C11 1.346(4)
N3 C8 1.335(4)
N3 C10 1.342(4)
N4 C8 1.365(4)
N4 C9 1.369(4)
N4 H4A 0.84(4)
C7 C11 1.458(5)
C7 C24 1.490(4)
C9 C16 1.378(4)
C10 N6 1.313(4)
C10 C16 1.441(4)
C11 N5 1.329(4)
C13 C20 1.391(4)
C13 C24 1.391(5)
C13 H13 0.9300
N6 H6A 0.93(4)
N6 H6B 0.90(4)
C20 C30 1.375(5)
C20 H20 0.9300
N5 H5A 0.80(4)
N5 H5B 0.86(5)
C23 C27 1.385(5)
C23 C24 1.401(4)
C23 H23 0.9300
C27 C30 1.375(5)
C27 H27 0.9300
C30 H30 0.9300
S1 O2 1.438(3)
S1 O3 1.440(3)
S1 N8 1.620(3)
S1 C22 1.764(3)
O1 C17 1.249(4)
N8 C17 1.345(4)
C17 C25 1.486(5)
C19 C25 1.378(5)
C19 C26 1.380(5)
C19 H19A 0.9300
C22 C28 1.377(5)
C22 C25 1.387(4)
C26 C29 1.389(5)
C26 H26A 0.9300
C28 C29 1.385(5)
C28 H28A 0.9300
C29 H29A 0.9300
O4 H3A 0.79(7)
O4 H4B 0.81(6)

loop_
_geom_hbond_atom_site_label_D
_geom_hbond_atom_site_label_H
_geom_hbond_atom_site_label_A
_geom_hbond_distance_DH
_geom_hbond_distance_HA
_geom_hbond_distance_DA
_geom_hbond_angle_DHA
_geom_hbond_site_symmetry_A
N7 H7B N8 0.90(4) 2.07(4) 2.968(4) 175(3) .
N7 H7A O4 0.83(4) 2.14(4) 2.933(4) 161(4) .
N4 H4A O1 0.84(4) 1.89(4) 2.716(4) 171(4) .
O4 H3A S1 0.79(7) 2.90(7) 3.650(3) 161(5) 1_655
O4 H3A N8 0.79(7) 2.39(7) 3.131(5) 158(6) 1_655
O4 H3A O3 0.79(7) 2.36(6) 2.964(4) 135(5) 1_655
N5 H5B N2 0.86(5) 2.25(5) 3.111(4) 172(4) 2_666
N6 H6B N3 0.90(4) 2.15(5) 3.041(4) 174(3) 2_856
N5 H5A O1 0.80(4) 2.20(4) 2.757(4) 127(3) 2_666
N6 H6A O4 0.93(4) 2.13(4) 2.860(4) 134(3) 2_856
